data_4119712
loop_
_publ_author_name
'Jarugu Narasimha Moorthy'
'Susovan Mandal'
'Arindam Mukhopadhyay'
'Subhas Samanta'

_publ_contact_author_address
;Departmet of chemistry
Indian Institute of Technology - Kanpur
Kanpur - 208 016
INDIA
;
_publ_contact_author_email moorthy@iitk.ac.in
_publ_contact_author_fax +915122597436
_publ_contact_author_name 'Prof. J. N. Moorthy'
_publ_contact_author_phone +915122597438
_publ_section_title
;
 Helicity as a Steric Force: Stabilization and Helicity-Dependent
 Reversion of Coloredo-Quinonoid Intermediates of Helical Chromenes
;
_journal_name_full 'Journal of the American Chemical Society'
_journal_page_first 6872
_journal_page_last 6884
_journal_paper_doi 10.1021/ja312027c
_journal_volume 135
_journal_year 2013
_chemical_formula_moiety 'C36 H25 N O'
_chemical_formula_sum 'C36 H25 N O'
_chemical_formula_weight 487.57
_chemical_name_systematic
;
 ?
;
_space_group_IT_number 14
_symmetry_cell_setting monoclinic
_symmetry_space_group_name_Hall '-P 2yn'
_symmetry_space_group_name_H-M 'P 1 21/n 1'
_atom_sites_solution_hydrogens geom
_atom_sites_solution_primary direct
_atom_sites_solution_secondary difmap
_audit_creation_method SHELXL-97
_cell_angle_alpha 90.00
_cell_angle_beta 93.732(2)
_cell_angle_gamma 90.00
_cell_formula_units_Z 4
_cell_length_a 11.9435(14)
_cell_length_b 8.7154(10)
_cell_length_c 23.517(3)
_cell_measurement_temperature 100(2)
_cell_volume 2442.7(5)
_computing_cell_refinement 'Bruker SAINT'
_computing_data_collection 'Bruker APEX'
_computing_data_reduction 'Bruker SAINT'
_computing_molecular_graphics 'SHELXL 5.1, XP (Sheldrick, 1994)'
_computing_publication_material SHELXS-97
_computing_structure_refinement 'SHELXL-97 (Sheldrick, 2008)'
_computing_structure_solution 'SHELXS-97 (Sheldrick, 2008)'
_diffrn_ambient_temperature 100(2)
_diffrn_measured_fraction_theta_full 0.997
_diffrn_measured_fraction_theta_max 0.997
_diffrn_measurement_device_type 'Bruker SMART APEX'
_diffrn_measurement_method 'phi and omega scans'
_diffrn_radiation_monochromator graphite
_diffrn_radiation_source 'fine-focus sealed tube'
_diffrn_radiation_type MoK\a
_diffrn_radiation_wavelength 0.71073
_diffrn_reflns_av_R_equivalents 0.0424
_diffrn_reflns_av_sigmaI/netI 0.0519
_diffrn_reflns_limit_h_max 14
_diffrn_reflns_limit_h_min -14
_diffrn_reflns_limit_k_max 10
_diffrn_reflns_limit_k_min -10
_diffrn_reflns_limit_l_max 17
_diffrn_reflns_limit_l_min -27
_diffrn_reflns_number 12416
_diffrn_reflns_theta_full 25.00
_diffrn_reflns_theta_max 25.00
_diffrn_reflns_theta_min 1.74
_exptl_absorpt_coefficient_mu 0.079
_exptl_absorpt_correction_type none
_exptl_crystal_colour red
_exptl_crystal_density_diffrn 1.326
_exptl_crystal_description cuboidal
_exptl_crystal_F_000 1024
_exptl_crystal_size_max 0.23
_exptl_crystal_size_mid 0.17
_exptl_crystal_size_min 0.12
_refine_diff_density_max 0.487
_refine_diff_density_min -0.540
_refine_diff_density_rms 0.061
_refine_ls_extinction_method none
_refine_ls_goodness_of_fit_ref 0.943
_refine_ls_hydrogen_treatment constr
_refine_ls_matrix_type full
_refine_ls_number_parameters 343
_refine_ls_number_reflns 4298
_refine_ls_number_restraints 0
_refine_ls_restrained_S_all 0.943
_refine_ls_R_factor_all 0.0858
_refine_ls_R_factor_gt 0.0611
_refine_ls_shift/su_max 0.000
_refine_ls_shift/su_mean 0.000
_refine_ls_structure_factor_coef Fsqd
_refine_ls_weighting_details 'calc w=1/[\s^2^(Fo^2^)+(0.1102P)^2^+1.4637P] where P=(Fo^2^+2Fc^2^)/3'
_refine_ls_weighting_scheme calc
_refine_ls_wR_factor_gt 0.1625
_refine_ls_wR_factor_ref 0.1850
_reflns_number_gt 3032
_reflns_number_total 4298
_reflns_threshold_expression >2sigma(I)
_cod_data_source_file ja312027c_si_004.cif
_cod_data_source_block 3Me
_cod_original_sg_symbol_H-M 'P 21/n'
_cod_database_code 4119712

loop_
_symmetry_equiv_pos_as_xyz
'x, y, z'
'-x+1/2, y+1/2, -z+1/2'
'-x, -y, -z'
'x-1/2, -y-1/2, z-1/2'

loop_
_atom_site_label
_atom_site_type_symbol
_atom_site_fract_x
_atom_site_fract_y
_atom_site_fract_z
_atom_site_U_iso_or_equiv
_atom_site_adp_type
_atom_site_occupancy
_atom_site_symmetry_multiplicity
_atom_site_calc_flag
_atom_site_refinement_flags
O1 O 1.03678(14) 0.25438(19) 0.15350(8) 0.0314(5) Uani 1 1 d .
N1 N 0.47911(17) 0.2144(2) -0.00613(9) 0.0291(5) Uani 1 1 d .
C1 C 0.9800(2) 0.1129(3) 0.16639(12) 0.0312(6) Uani 1 1 d .
C2 C 0.9044(2) 0.0650(3) 0.11505(11) 0.0301(6) Uani 1 1 d .
H2 H 0.8901 -0.0385 0.1084 0.036 Uiso 1 1 calc R
C3 C 0.8585(2) 0.1695(3) 0.07950(11) 0.0288(6) Uani 1 1 d .
H3 H 0.8087 0.1382 0.0497 0.035 Uiso 1 1 calc R
C4 C 0.8848(2) 0.3326(3) 0.08633(11) 0.0282(6) Uani 1 1 d .
C5 C 0.9772(2) 0.3661(3) 0.12320(11) 0.0298(6) Uani 1 1 d .
C6 C 1.0260(2) 0.5125(3) 0.12566(12) 0.0343(7) Uani 1 1 d .
H6 H 1.0823 0.5364 0.1534 0.041 Uiso 1 1 calc R
C7 C 0.9888(2) 0.6192(3) 0.08636(12) 0.0341(7) Uani 1 1 d .
H7 H 1.0236 0.7147 0.0863 0.041 Uiso 1 1 calc R
C8 C 0.8997(2) 0.5891(3) 0.04609(12) 0.0308(6) Uani 1 1 d .
C9 C 0.8378(2) 0.4501(3) 0.04941(11) 0.0287(6) Uani 1 1 d .
C10 C 0.8785(2) 0.6887(3) -0.00144(12) 0.0347(7) Uani 1 1 d .
H10 H 0.9172 0.7810 -0.0030 0.042 Uiso 1 1 calc R
C11 C 0.8026(2) 0.6504(3) -0.04430(12) 0.0341(7) Uani 1 1 d .
H11 H 0.7981 0.7078 -0.0777 0.041 Uiso 1 1 calc R
C12 C 0.7297(2) 0.5230(3) -0.03865(11) 0.0302(6) Uani 1 1 d .
C13 C 0.7382(2) 0.4310(3) 0.01157(11) 0.0285(6) Uani 1 1 d .
C14 C 0.6430(2) 0.4948(3) -0.08187(12) 0.0330(7) Uani 1 1 d .
H14 H 0.6414 0.5527 -0.1151 0.040 Uiso 1 1 calc R
C15 C 0.5625(2) 0.3865(3) -0.07639(11) 0.0313(6) Uani 1 1 d .
H15 H 0.5096 0.3645 -0.1061 0.038 Uiso 1 1 calc R
C16 C 0.5627(2) 0.3094(3) -0.02404(11) 0.0282(6) Uani 1 1 d .
C17 C 0.6455(2) 0.3322(3) 0.02056(11) 0.0285(6) Uani 1 1 d .
C18 C 0.6021(2) 0.2575(3) 0.07003(11) 0.0282(6) Uani 1 1 d .
C19 C 0.6337(2) 0.2564(3) 0.12850(11) 0.0312(6) Uani 1 1 d .
H19 H 0.7003 0.3024 0.1422 0.037 Uiso 1 1 calc R
C20 C 0.5640(2) 0.1857(3) 0.16555(12) 0.0332(6) Uani 1 1 d .
H20 H 0.5835 0.1872 0.2045 0.040 Uiso 1 1 calc R
C21 C 0.4657(2) 0.1128(3) 0.14558(12) 0.0335(7) Uani 1 1 d .
H21 H 0.4216 0.0640 0.1713 0.040 Uiso 1 1 calc R
C22 C 0.4326(2) 0.1115(3) 0.08840(11) 0.0307(6) Uani 1 1 d .
H22 H 0.3673 0.0616 0.0750 0.037 Uiso 1 1 calc R
C23 C 0.4999(2) 0.1874(3) 0.05128(11) 0.0279(6) Uani 1 1 d .
C24 C 0.3803(2) 0.1707(3) -0.04072(12) 0.0343(7) Uani 1 1 d .
H24A H 0.3872 0.2045 -0.0792 0.051 Uiso 1 1 calc R
H24B H 0.3154 0.2174 -0.0259 0.051 Uiso 1 1 calc R
H24C H 0.3723 0.0611 -0.0401 0.051 Uiso 1 1 calc R
C25 C 1.0750(2) -0.0028(3) 0.17793(12) 0.0315(6) Uani 1 1 d .
C26 C 1.0983(2) -0.0729(3) 0.23038(13) 0.0392(7) Uani 1 1 d .
H26 H 1.0554 -0.0493 0.2608 0.047 Uiso 1 1 calc R
C27 C 1.1853(3) -0.1779(4) 0.23767(14) 0.0457(8) Uani 1 1 d .
H27 H 1.2006 -0.2240 0.2730 0.055 Uiso 1 1 calc R
C28 C 1.2494(2) -0.2143(3) 0.19266(14) 0.0431(8) Uani 1 1 d .
H28 H 1.3077 -0.2848 0.1977 0.052 Uiso 1 1 calc R
C29 C 1.2267(2) -0.1459(3) 0.14039(14) 0.0383(7) Uani 1 1 d .
H29 H 1.2687 -0.1718 0.1099 0.046 Uiso 1 1 calc R
C30 C 1.1423(2) -0.0398(3) 0.13332(13) 0.0353(7) Uani 1 1 d .
H30 H 1.1295 0.0086 0.0982 0.042 Uiso 1 1 calc R
C31 C 0.9122(2) 0.1381(3) 0.21858(11) 0.0303(6) Uani 1 1 d .
C32 C 0.8253(2) 0.0390(3) 0.22974(12) 0.0364(7) Uani 1 1 d .
H32 H 0.8063 -0.0398 0.2043 0.044 Uiso 1 1 calc R
C33 C 0.7666(2) 0.0560(3) 0.27825(12) 0.0370(7) Uani 1 1 d .
H33 H 0.7086 -0.0113 0.2852 0.044 Uiso 1 1 calc R
C34 C 0.7940(2) 0.1723(3) 0.31603(12) 0.0355(7) Uani 1 1 d .
H34 H 0.7550 0.1836 0.3488 0.043 Uiso 1 1 calc R
C35 C 0.8791(3) 0.2715(3) 0.30521(12) 0.0386(7) Uani 1 1 d .
H35 H 0.8966 0.3515 0.3304 0.046 Uiso 1 1 calc R
C36 C 0.9398(2) 0.2544(3) 0.25703(12) 0.0330(6) Uani 1 1 d .
H36 H 0.9986 0.3209 0.2507 0.040 Uiso 1 1 calc R

loop_
_atom_site_aniso_label
_atom_site_aniso_U_11
_atom_site_aniso_U_22
_atom_site_aniso_U_33
_atom_site_aniso_U_23
_atom_site_aniso_U_13
_atom_site_aniso_U_12
O1 0.0232(10) 0.0266(10) 0.0443(11) -0.0008(8) 0.0001(8) -0.0032(8)
N1 0.0241(12) 0.0290(12) 0.0341(12) -0.0013(9) 0.0023(9) 0.0014(9)
C1 0.0264(14) 0.0256(14) 0.0415(16) -0.0031(12) 0.0025(12) -0.0041(11)
C2 0.0220(13) 0.0266(14) 0.0418(16) -0.0036(12) 0.0034(11) -0.0033(11)
C3 0.0235(14) 0.0259(13) 0.0371(15) -0.0041(12) 0.0039(11) -0.0015(11)
C4 0.0204(13) 0.0267(13) 0.0382(15) -0.0030(11) 0.0075(11) -0.0010(11)
C5 0.0271(14) 0.0255(13) 0.0376(15) -0.0049(11) 0.0082(12) 0.0011(11)
C6 0.0262(14) 0.0345(15) 0.0426(16) -0.0095(13) 0.0051(12) -0.0057(12)
C7 0.0295(15) 0.0222(13) 0.0516(17) -0.0052(13) 0.0099(13) -0.0027(11)
C8 0.0251(14) 0.0245(14) 0.0441(16) -0.0041(12) 0.0104(12) 0.0006(11)
C9 0.0268(14) 0.0251(13) 0.0355(14) -0.0041(11) 0.0107(11) 0.0004(11)
C10 0.0319(16) 0.0234(14) 0.0504(18) -0.0014(13) 0.0161(13) -0.0011(12)
C11 0.0324(15) 0.0293(14) 0.0419(16) 0.0038(12) 0.0112(13) 0.0038(12)
C12 0.0268(14) 0.0274(14) 0.0374(15) 0.0006(12) 0.0103(12) 0.0027(11)
C13 0.0261(14) 0.0230(13) 0.0372(15) -0.0025(11) 0.0073(11) 0.0005(11)
C14 0.0374(16) 0.0262(14) 0.0367(15) 0.0025(12) 0.0111(13) 0.0051(12)
C15 0.0311(15) 0.0288(14) 0.0343(15) -0.0011(12) 0.0035(12) 0.0053(12)
C16 0.0251(14) 0.0245(13) 0.0358(15) -0.0051(11) 0.0073(11) 0.0012(11)
C17 0.0293(14) 0.0233(13) 0.0334(14) 0.0000(11) 0.0056(12) 0.0015(11)
C18 0.0273(14) 0.0218(13) 0.0362(15) -0.0024(11) 0.0069(11) 0.0018(11)
C19 0.0272(14) 0.0291(14) 0.0375(16) -0.0017(12) 0.0022(12) 0.0007(12)
C20 0.0311(15) 0.0349(15) 0.0337(15) 0.0023(12) 0.0035(12) 0.0046(12)
C21 0.0306(15) 0.0288(14) 0.0419(16) 0.0053(12) 0.0096(12) 0.0014(12)
C22 0.0249(14) 0.0251(13) 0.0423(16) -0.0001(12) 0.0045(12) 0.0021(11)
C23 0.0271(14) 0.0234(13) 0.0333(15) -0.0023(11) 0.0029(11) 0.0022(11)
C24 0.0302(15) 0.0364(15) 0.0362(15) -0.0028(12) 0.0016(12) -0.0018(12)
C25 0.0251(14) 0.0257(14) 0.0434(16) -0.0034(12) -0.0016(12) -0.0051(11)
C26 0.0332(16) 0.0375(16) 0.0468(18) -0.0015(13) 0.0015(13) 0.0012(13)
C27 0.0392(18) 0.0425(18) 0.0545(19) 0.0064(15) -0.0040(15) 0.0069(15)
C28 0.0269(16) 0.0318(16) 0.070(2) -0.0011(15) -0.0024(15) 0.0008(12)
C29 0.0249(15) 0.0293(15) 0.061(2) -0.0045(14) 0.0082(13) -0.0036(12)
C30 0.0290(15) 0.0283(14) 0.0484(17) -0.0006(13) 0.0009(13) -0.0041(12)
C31 0.0239(14) 0.0294(14) 0.0369(15) -0.0003(12) -0.0026(11) 0.0040(11)
C32 0.0319(15) 0.0349(16) 0.0424(17) -0.0032(13) 0.0018(13) -0.0053(13)
C33 0.0298(15) 0.0408(16) 0.0400(16) 0.0084(13) 0.0005(13) -0.0027(13)
C34 0.0327(15) 0.0416(17) 0.0320(15) 0.0045(13) 0.0006(12) 0.0061(13)
C35 0.0447(18) 0.0342(15) 0.0363(16) -0.0022(12) -0.0017(13) -0.0010(14)
C36 0.0292(15) 0.0311(15) 0.0383(16) 0.0014(12) -0.0019(12) 0.0006(12)

loop_
_atom_type_symbol
_atom_type_description
_atom_type_scat_dispersion_real
_atom_type_scat_dispersion_imag
_atom_type_scat_source
C C 0.0033 0.0016 'International Tables Vol C Tables 4.2.6.8 and 6.1.1.4'
H H 0.0000 0.0000 'International Tables Vol C Tables 4.2.6.8 and 6.1.1.4'
N N 0.0061 0.0033 'International Tables Vol C Tables 4.2.6.8 and 6.1.1.4'
O O 0.0106 0.0060 'International Tables Vol C Tables 4.2.6.8 and 6.1.1.4'

loop_
_geom_angle_atom_site_label_1
_geom_angle_atom_site_label_2
_geom_angle_atom_site_label_3
_geom_angle
C5 O1 C1 118.5(2)
C23 N1 C16 108.3(2)
C23 N1 C24 126.7(2)
C16 N1 C24 124.6(2)
O1 C1 C2 109.3(2)
O1 C1 C25 104.28(19)
C2 C1 C25 110.8(2)
O1 C1 C31 109.0(2)
C2 C1 C31 111.0(2)
C25 C1 C31 112.2(2)
C3 C2 C1 120.8(2)
C3 C2 H2 119.6
C1 C2 H2 119.6
C2 C3 C4 121.3(2)
C2 C3 H3 119.4
C4 C3 H3 119.4
C5 C4 C9 119.5(2)
C5 C4 C3 115.4(2)
C9 C4 C3 123.7(2)
O1 C5 C4 122.5(2)
O1 C5 C6 115.0(2)
C4 C5 C6 121.9(3)
C7 C6 C5 118.4(3)
C7 C6 H6 120.8
C5 C6 H6 120.8
C6 C7 C8 121.9(2)
C6 C7 H7 119.0
C8 C7 H7 119.0
C7 C8 C10 120.3(2)
C7 C8 C9 119.7(3)
C10 C8 C9 119.7(3)
C8 C9 C4 117.2(2)
C8 C9 C13 118.2(2)
C4 C9 C13 124.3(2)
C11 C10 C8 120.7(2)
C11 C10 H10 119.7
C8 C10 H10 119.7
C10 C11 C12 120.5(3)
C10 C11 H11 119.7
C12 C11 H11 119.7
C11 C12 C13 120.4(2)
C11 C12 C14 119.3(2)
C13 C12 C14 120.2(2)
C12 C13 C17 116.6(2)
C12 C13 C9 117.1(2)
C17 C13 C9 126.3(2)
C15 C14 C12 122.6(3)
C15 C14 H14 118.7
C12 C14 H14 118.7
C14 C15 C16 117.1(3)
C14 C15 H15 121.5
C16 C15 H15 121.5
N1 C16 C15 126.4(2)
N1 C16 C17 110.1(2)
C15 C16 C17 123.2(2)
C16 C17 C13 119.2(2)
C16 C17 C18 105.2(2)
C13 C17 C18 135.0(3)
C19 C18 C23 118.4(2)
C19 C18 C17 134.3(2)
C23 C18 C17 106.8(2)
C20 C19 C18 119.0(3)
C20 C19 H19 120.5
C18 C19 H19 120.5
C21 C20 C19 121.2(3)
C21 C20 H20 119.4
C19 C20 H20 119.4
C22 C21 C20 121.1(2)
C22 C21 H21 119.4
C20 C21 H21 119.4
C21 C22 C23 117.9(2)
C21 C22 H22 121.1
C23 C22 H22 121.1
N1 C23 C22 128.5(2)
N1 C23 C18 109.2(2)
C22 C23 C18 122.2(2)
N1 C24 H24A 109.5
N1 C24 H24B 109.5
H24A C24 H24B 109.5
N1 C24 H24C 109.5
H24A C24 H24C 109.5
H24B C24 H24C 109.5
C26 C25 C30 118.2(3)
C26 C25 C1 123.5(2)
C30 C25 C1 118.3(2)
C27 C26 C25 120.4(3)
C27 C26 H26 119.8
C25 C26 H26 119.8
C28 C27 C26 120.3(3)
C28 C27 H27 119.9
C26 C27 H27 119.9
C29 C28 C27 119.8(3)
C29 C28 H28 120.1
C27 C28 H28 120.1
C30 C29 C28 120.1(3)
C30 C29 H29 120.0
C28 C29 H29 120.0
C29 C30 C25 121.2(3)
C29 C30 H30 119.4
C25 C30 H30 119.4
C36 C31 C32 118.8(3)
C36 C31 C1 120.9(2)
C32 C31 C1 120.3(2)
C33 C32 C31 120.9(3)
C33 C32 H32 119.5
C31 C32 H32 119.5
C34 C33 C32 120.0(3)
C34 C33 H33 120.0
C32 C33 H33 120.0
C35 C34 C33 119.6(3)
C35 C34 H34 120.2
C33 C34 H34 120.2
C34 C35 C36 121.0(3)
C34 C35 H35 119.5
C36 C35 H35 119.5
C31 C36 C35 119.7(3)
C31 C36 H36 120.1
C35 C36 H36 120.1

loop_
_geom_bond_atom_site_label_1
_geom_bond_atom_site_label_2
_geom_bond_distance
O1 C5 1.377(3)
O1 C1 1.449(3)
N1 C23 1.377(3)
N1 C16 1.383(3)
N1 C24 1.441(3)
C1 C2 1.518(4)
C1 C25 1.529(4)
C1 C31 1.530(4)
C2 C3 1.330(4)
C2 H2 0.9300
C3 C4 1.463(4)
C3 H3 0.9300
C4 C5 1.390(4)
C4 C9 1.433(4)
C5 C6 1.402(4)
C6 C7 1.365(4)
C6 H6 0.9300
C7 C8 1.403(4)
C7 H7 0.9300
C8 C10 1.425(4)
C8 C9 1.425(4)
C9 C13 1.448(4)
C10 C11 1.353(4)
C10 H10 0.9300
C11 C12 1.423(4)
C11 H11 0.9300
C12 C13 1.426(4)
C12 C14 1.425(4)
C13 C17 1.428(4)
C14 C15 1.359(4)
C14 H14 0.9300
C15 C16 1.402(4)
C15 H15 0.9300
C16 C17 1.408(4)
C17 C18 1.458(4)
C18 C19 1.402(4)
C18 C23 1.410(4)
C19 C20 1.387(4)
C19 H19 0.9300
C20 C21 1.390(4)
C20 H20 0.9300
C21 C22 1.377(4)
C21 H21 0.9300
C22 C23 1.392(4)
C22 H22 0.9300
C24 H24A 0.9600
C24 H24B 0.9600
C24 H24C 0.9600
C25 C26 1.388(4)
C25 C30 1.400(4)
C26 C27 1.386(4)
C26 H26 0.9300
C27 C28 1.383(4)
C27 H27 0.9300
C28 C29 1.377(4)
C28 H28 0.9300
C29 C30 1.370(4)
C29 H29 0.9300
C30 H30 0.9300
C31 C36 1.384(4)
C31 C32 1.388(4)
C32 C33 1.385(4)
C32 H32 0.9300
C33 C34 1.373(4)
C33 H33 0.9300
C34 C35 1.372(4)
C34 H34 0.9300
C35 C36 1.392(4)
C35 H35 0.9300
C36 H36 0.9300

loop_
_geom_torsion_atom_site_label_1
_geom_torsion_atom_site_label_2
_geom_torsion_atom_site_label_3
_geom_torsion_atom_site_label_4
_geom_torsion
C5 O1 C1 C2 40.1(3)
C5 O1 C1 C25 158.6(2)
C5 O1 C1 C31 -81.4(3)
O1 C1 C2 C3 -29.9(3)
C25 C1 C2 C3 -144.3(2)
C31 C1 C2 C3 90.3(3)
C1 C2 C3 C4 4.1(4)
C2 C3 C4 C5 13.8(4)
C2 C3 C4 C9 -179.9(2)
C1 O1 C5 C4 -25.7(3)
C1 O1 C5 C6 163.3(2)
C9 C4 C5 O1 -170.1(2)
C3 C4 C5 O1 -3.1(3)
C9 C4 C5 C6 0.4(4)
C3 C4 C5 C6 167.3(2)
O1 C5 C6 C7 163.8(2)
C4 C5 C6 C7 -7.3(4)
C5 C6 C7 C8 3.7(4)
C6 C7 C8 C10 -166.6(2)
C6 C7 C8 C9 6.7(4)
C7 C8 C9 C4 -13.2(4)
C10 C8 C9 C4 160.1(2)
C7 C8 C9 C13 172.7(2)
C10 C8 C9 C13 -14.0(3)
C5 C4 C9 C8 9.8(3)
C3 C4 C9 C8 -156.0(2)
C5 C4 C9 C13 -176.5(2)
C3 C4 C9 C13 17.7(4)
C7 C8 C10 C11 171.3(2)
C9 C8 C10 C11 -2.0(4)
C8 C10 C11 C12 10.2(4)
C10 C11 C12 C13 -2.1(4)
C10 C11 C12 C14 173.5(2)
C11 C12 C13 C17 164.3(2)
C14 C12 C13 C17 -11.3(3)
C11 C12 C13 C9 -13.8(3)
C14 C12 C13 C9 170.7(2)
C8 C9 C13 C12 21.4(3)
C4 C9 C13 C12 -152.3(2)
C8 C9 C13 C17 -156.4(2)
C4 C9 C13 C17 29.9(4)
C11 C12 C14 C15 -172.3(2)
C13 C12 C14 C15 3.3(4)
C12 C14 C15 C16 4.6(4)
C23 N1 C16 C15 -167.7(2)
C24 N1 C16 C15 4.6(4)
C23 N1 C16 C17 6.2(3)
C24 N1 C16 C17 178.4(2)
C14 C15 C16 N1 168.8(2)
C14 C15 C16 C17 -4.3(4)
N1 C16 C17 C13 -178.1(2)
C15 C16 C17 C13 -4.0(4)
N1 C16 C17 C18 -5.8(3)
C15 C16 C17 C18 168.2(2)
C12 C13 C17 C16 11.5(3)
C9 C13 C17 C16 -170.7(2)
C12 C13 C17 C18 -157.9(3)
C9 C13 C17 C18 20.0(4)
C16 C17 C18 C19 -168.9(3)
C13 C17 C18 C19 1.5(5)
C16 C17 C18 C23 3.4(3)
C13 C17 C18 C23 173.8(3)
C23 C18 C19 C20 0.5(4)
C17 C18 C19 C20 172.1(3)
C18 C19 C20 C21 1.8(4)
C19 C20 C21 C22 -1.7(4)
C20 C21 C22 C23 -0.8(4)
C16 N1 C23 C22 172.9(2)
C24 N1 C23 C22 0.9(4)
C16 N1 C23 C18 -3.8(3)
C24 N1 C23 C18 -175.9(2)
C21 C22 C23 N1 -173.2(2)
C21 C22 C23 C18 3.2(4)
C19 C18 C23 N1 173.9(2)
C17 C18 C23 N1 0.2(3)
C19 C18 C23 C22 -3.1(4)
C17 C18 C23 C22 -176.8(2)
O1 C1 C25 C26 116.0(3)
C2 C1 C25 C26 -126.5(3)
C31 C1 C25 C26 -1.8(4)
O1 C1 C25 C30 -63.8(3)
C2 C1 C25 C30 53.7(3)
C31 C1 C25 C30 178.4(2)
C30 C25 C26 C27 -0.8(4)
C1 C25 C26 C27 179.4(3)
C25 C26 C27 C28 -0.2(4)
C26 C27 C28 C29 0.0(5)
C27 C28 C29 C30 1.3(4)
C28 C29 C30 C25 -2.4(4)
C26 C25 C30 C29 2.1(4)
C1 C25 C30 C29 -178.1(2)
O1 C1 C31 C36 -22.7(3)
C2 C1 C31 C36 -143.1(2)
C25 C1 C31 C36 92.2(3)
O1 C1 C31 C32 160.7(2)
C2 C1 C31 C32 40.3(3)
C25 C1 C31 C32 -84.3(3)
C36 C31 C32 C33 0.3(4)
C1 C31 C32 C33 176.9(2)
C31 C32 C33 C34 0.1(4)
C32 C33 C34 C35 0.4(4)
C33 C34 C35 C36 -1.3(4)
C32 C31 C36 C35 -1.1(4)
C1 C31 C36 C35 -177.8(2)
C34 C35 C36 C31 1.7(4)
